data_7022383
loop_
_publ_author_name
'Preda, Ana Maria'
'Ra\,t, Ciprian I'
'Silvestru, Cristian'
'Breunig, Hans J.'
'Lang, Heinrich'
'R\"uffer, Tobias'
'Mehring, Michael'

_publ_section_title
;
 Organoantimony(III) compounds containing (imino)aryl ligands of the type
 2-(RN=CH)C6H4 (R = 2',4',6'-Me3C6H2, 2',6'-(i)Pr2C6H3): bromides and
 chalcogenides.
;
_journal_issue 4
_journal_name_full 'Dalton transactions (Cambridge, England : 2003)'
_journal_page_first 1144
_journal_page_last 1158
_journal_paper_doi 10.1039/c2dt32494f
_journal_volume 42
_journal_year 2013
_chemical_formula_sum 'C38 H44 N2 S2 Sb2'
_chemical_formula_weight 836.37
_chemical_name_systematic
;
?
;
_space_group_IT_number 14
_symmetry_cell_setting monoclinic
_symmetry_space_group_name_Hall '-P 2yn'
_symmetry_space_group_name_H-M 'P 1 21/n 1'
_atom_sites_solution_hydrogens geom
_atom_sites_solution_primary direct
_atom_sites_solution_secondary difmap
_audit_creation_method SHELXL-97
_cell_angle_alpha 90.00
_cell_angle_beta 92.451(6)
_cell_angle_gamma 90.00
_cell_formula_units_Z 2
_cell_length_a 9.1241(6)
_cell_length_b 13.9854(9)
_cell_length_c 14.3083(9)
_cell_measurement_reflns_used 3716
_cell_measurement_temperature 110
_cell_measurement_theta_max 25.9915
_cell_measurement_theta_min 2.9728
_cell_volume 1824.1(2)
_computing_cell_refinement
;
CrysAlisPro, Oxford Diffraction Ltd.,
Version 1.171.33.64 (release 22-03-2010 CrysAlis171 .NET)
(compiled Mar 22 2010,13:57:49)
;
_computing_data_collection
;
CrysAlisPro, Oxford Diffraction Ltd.,
Version 1.171.33.64 (release 22-03-2010 CrysAlis171 .NET)
(compiled Mar 22 2010,13:57:49)
;
_computing_data_reduction
;
CrysAlisPro, Oxford Diffraction Ltd.,
Version 1.171.33.64 (release 22-03-2010 CrysAlis171 .NET)
(compiled Mar 22 2010,13:57:49)
;
_computing_structure_refinement 'SHELXL-97 (Sheldrick, 1997)'
_computing_structure_solution 'SHELXS-97 (Sheldrick, 1997)'
_diffrn_ambient_temperature 110
_diffrn_measured_fraction_theta_full 0.994
_diffrn_measured_fraction_theta_max 0.994
_diffrn_measurement_device_type 'oxford gemini s'
_diffrn_measurement_method '\w scans'
_diffrn_radiation_monochromator graphite
_diffrn_radiation_source 'fine-focus sealed tube'
_diffrn_radiation_type MoK\a
_diffrn_radiation_wavelength 0.71073
_diffrn_reflns_av_R_equivalents 0.0373
_diffrn_reflns_av_sigmaI/netI 0.0664
_diffrn_reflns_limit_h_max 11
_diffrn_reflns_limit_h_min -10
_diffrn_reflns_limit_k_max 17
_diffrn_reflns_limit_k_min -16
_diffrn_reflns_limit_l_max 14
_diffrn_reflns_limit_l_min -17
_diffrn_reflns_number 7923
_diffrn_reflns_theta_full 26.00
_diffrn_reflns_theta_max 26.00
_diffrn_reflns_theta_min 2.98
_diffrn_standards_decay_% 0
_diffrn_standards_interval_count 50
_diffrn_standards_interval_time 5
_diffrn_standards_number 2
_exptl_absorpt_coefficient_mu 1.624
_exptl_absorpt_correction_T_max 1.00000
_exptl_absorpt_correction_T_min 0.75830
_exptl_absorpt_correction_type multi-scan
_exptl_absorpt_process_details
;
CrysAlisPro, Oxford Diffraction Ltd.,
Version 1.171.33.64 (release 22-03-2010 CrysAlis171 .NET)
(compiled Mar 22 2010,13:57:49)
Empirical absorption correction using spherical harmonics,
implemented in SCALE3 ABSPACK scaling algorithm.
;
_exptl_crystal_colour yellow
_exptl_crystal_density_diffrn 1.523
_exptl_crystal_density_method 'not measured'
_exptl_crystal_description needle
_exptl_crystal_F_000 840
_exptl_crystal_size_max 0.12
_exptl_crystal_size_mid 0.04
_exptl_crystal_size_min 0.04
_refine_diff_density_max 1.037
_refine_diff_density_min -0.620
_refine_diff_density_rms 0.099
_refine_ls_extinction_method none
_refine_ls_goodness_of_fit_ref 0.872
_refine_ls_hydrogen_treatment constr
_refine_ls_matrix_type full
_refine_ls_number_parameters 199
_refine_ls_number_reflns 3567
_refine_ls_number_restraints 0
_refine_ls_restrained_S_all 0.872
_refine_ls_R_factor_all 0.0497
_refine_ls_R_factor_gt 0.0295
_refine_ls_shift/su_max 0.001
_refine_ls_shift/su_mean 0.000
_refine_ls_structure_factor_coef Fsqd
_refine_ls_weighting_details 'calc w=1/[\s^2^(Fo^2^)+(0.0300P)^2^+0.0000P] where P=(Fo^2^+2Fc^2^)/3'
_refine_ls_weighting_scheme calc
_refine_ls_wR_factor_gt 0.0608
_refine_ls_wR_factor_ref 0.0626
_reflns_number_gt 2493
_reflns_number_total 3567
_reflns_threshold_expression >2sigma(I)
_cod_data_source_file c2dt32494f.txt
_cod_data_source_block ana2
_cod_original_sg_symbol_H-M P2(1)/n
_cod_database_code 7022383

loop_
_symmetry_equiv_pos_as_xyz
'x, y, z'
'-x+1/2, y+1/2, -z+1/2'
'-x, -y, -z'
'x-1/2, -y-1/2, z-1/2'

loop_
_atom_site_label
_atom_site_type_symbol
_atom_site_fract_x
_atom_site_fract_y
_atom_site_fract_z
_atom_site_U_iso_or_equiv
_atom_site_adp_type
_atom_site_occupancy
_atom_site_symmetry_multiplicity
_atom_site_calc_flag
_atom_site_refinement_flags
C1 C 0.2248(4) 0.1341(2) 0.9250(2) 0.0178(8) Uani 1 1 d .
C2 C 0.2497(4) 0.2330(2) 0.9364(2) 0.0175(8) Uani 1 1 d .
C3 C 0.3907(4) 0.2690(2) 0.9405(2) 0.0241(8) Uani 1 1 d .
H3 H 0.4053 0.3344 0.9478 0.029 Uiso 1 1 calc R
C4 C 0.5110(4) 0.2090(2) 0.9338(2) 0.0260(9) Uani 1 1 d .
H4 H 0.6056 0.2339 0.9369 0.031 Uiso 1 1 calc R
C5 C 0.4889(4) 0.1127(2) 0.9228(2) 0.0209(8) Uani 1 1 d .
H5 H 0.5690 0.0721 0.9182 0.025 Uiso 1 1 calc R
C6 C 0.3474(4) 0.0753(2) 0.9182(2) 0.0215(8) Uani 1 1 d .
H6 H 0.3344 0.0098 0.9105 0.026 Uiso 1 1 calc R
C7 C 0.1233(4) 0.2970(2) 0.9388(2) 0.0206(8) Uani 1 1 d .
H7 H 0.1389 0.3623 0.9462 0.025 Uiso 1 1 calc R
C8 C -0.1260(4) 0.3326(2) 0.9238(2) 0.0174(7) Uani 1 1 d .
C9 C -0.1872(4) 0.3525(2) 0.8333(2) 0.0208(8) Uani 1 1 d .
C10 C -0.2999(4) 0.4196(2) 0.8262(3) 0.0262(8) Uani 1 1 d .
H10 H -0.3426 0.4339 0.7677 0.031 Uiso 1 1 calc R
C11 C -0.3494(4) 0.4654(2) 0.9044(3) 0.0257(9) Uani 1 1 d .
H11 H -0.4224 0.5116 0.8978 0.031 Uiso 1 1 calc R
C12 C -0.2913(4) 0.4429(2) 0.9918(3) 0.0245(8) Uani 1 1 d .
H12 H -0.3275 0.4733 1.0438 0.029 Uiso 1 1 calc R
C13 C -0.1793(4) 0.3755(2) 1.0045(2) 0.0218(8) Uani 1 1 d .
C14 C -0.1349(4) 0.3029(2) 0.7475(2) 0.0249(9) Uani 1 1 d .
H14 H -0.0475 0.2657 0.7662 0.030 Uiso 1 1 calc R
C15 C -0.0913(5) 0.3744(3) 0.6729(3) 0.0357(10) Uani 1 1 d .
H15A H -0.0586 0.3405 0.6193 0.053 Uiso 1 1 calc R
H15B H -0.0135 0.4144 0.6977 0.053 Uiso 1 1 calc R
H15C H -0.1744 0.4133 0.6548 0.053 Uiso 1 1 calc R
C16 C -0.2507(4) 0.2332(3) 0.7075(3) 0.0354(10) Uani 1 1 d .
H16A H -0.2147 0.2026 0.6530 0.053 Uiso 1 1 calc R
H16B H -0.3390 0.2676 0.6908 0.053 Uiso 1 1 calc R
H16C H -0.2709 0.1857 0.7536 0.053 Uiso 1 1 calc R
C17 C -0.1220(4) 0.3498(2) 1.1023(2) 0.0215(8) Uani 1 1 d .
H17 H -0.0495 0.2986 1.0967 0.026 Uiso 1 1 calc R
C18 C -0.2453(5) 0.3118(3) 1.1619(3) 0.0375(10) Uani 1 1 d .
H18A H -0.2060 0.2962 1.2233 0.056 Uiso 1 1 calc R
H18B H -0.2873 0.2556 1.1331 0.056 Uiso 1 1 calc R
H18C H -0.3197 0.3599 1.1666 0.056 Uiso 1 1 calc R
C19 C -0.0452(4) 0.4346(2) 1.1500(3) 0.0287(9) Uani 1 1 d .
H19A H -0.0101 0.4163 1.2117 0.043 Uiso 1 1 calc R
H19B H -0.1131 0.4867 1.1544 0.043 Uiso 1 1 calc R
H19C H 0.0361 0.4542 1.1141 0.043 Uiso 1 1 calc R
N1 N -0.0064(3) 0.26588(18) 0.93112(17) 0.0157(6) Uani 1 1 d .
Sb1 Sb 0.00070(3) 0.084492(15) 0.908644(17) 0.02190(8) Uani 1 1 d .
S1 S 0.06695(11) -0.08981(6) 0.92997(7) 0.0282(2) Uani 1 1 d .

loop_
_atom_site_aniso_label
_atom_site_aniso_U_11
_atom_site_aniso_U_22
_atom_site_aniso_U_33
_atom_site_aniso_U_23
_atom_site_aniso_U_13
_atom_site_aniso_U_12
C1 0.024(2) 0.0184(17) 0.0112(17) 0.0019(13) 0.0042(15) -0.0017(15)
C2 0.022(2) 0.0214(18) 0.0093(17) 0.0024(14) 0.0016(14) 0.0016(15)
C3 0.030(2) 0.0192(18) 0.023(2) 0.0017(15) 0.0032(17) -0.0041(16)
C4 0.020(2) 0.034(2) 0.024(2) -0.0020(15) 0.0034(17) -0.0037(17)
C5 0.021(2) 0.0269(18) 0.015(2) 0.0011(14) 0.0062(15) 0.0061(15)
C6 0.025(2) 0.0207(18) 0.0187(18) -0.0008(15) 0.0026(15) -0.0010(16)
C7 0.028(2) 0.0163(17) 0.018(2) 0.0002(14) 0.0031(16) -0.0026(15)
C8 0.0180(19) 0.0151(16) 0.0193(19) 0.0002(14) 0.0018(15) -0.0030(14)
C9 0.019(2) 0.0198(18) 0.023(2) 0.0016(15) 0.0002(16) -0.0032(15)
C10 0.023(2) 0.0273(18) 0.028(2) 0.0086(18) -0.0023(16) -0.0015(18)
C11 0.022(2) 0.0202(18) 0.035(2) 0.0051(17) 0.0067(17) 0.0013(16)
C12 0.028(2) 0.0169(17) 0.029(2) -0.0021(15) 0.0080(17) -0.0018(15)
C13 0.022(2) 0.0161(16) 0.028(2) -0.0005(15) 0.0012(17) -0.0060(15)
C14 0.028(2) 0.0267(19) 0.020(2) 0.0023(15) -0.0008(17) -0.0023(16)
C15 0.053(3) 0.029(2) 0.025(2) 0.0027(17) 0.009(2) -0.009(2)
C16 0.046(3) 0.035(2) 0.025(2) -0.0047(18) -0.0016(19) -0.0106(19)
C17 0.029(2) 0.0157(17) 0.020(2) -0.0025(14) 0.0046(16) 0.0037(15)
C18 0.052(3) 0.036(2) 0.025(2) 0.0063(18) 0.007(2) -0.009(2)
C19 0.036(2) 0.024(2) 0.025(2) -0.0006(16) -0.0021(17) 0.0007(17)
N1 0.0221(17) 0.0159(14) 0.0091(15) -0.0001(10) 0.0023(13) -0.0012(12)
Sb1 0.02286(13) 0.01724(12) 0.02551(13) -0.00232(12) -0.00009(9) -0.00248(12)
S1 0.0358(6) 0.0166(4) 0.0330(5) -0.0028(4) 0.0117(4) -0.0027(5)

loop_
_atom_type_symbol
_atom_type_description
_atom_type_scat_dispersion_real
_atom_type_scat_dispersion_imag
_atom_type_scat_source
C C 0.0033 0.0016 'International Tables Vol C Tables 4.2.6.8 and 6.1.1.4'
N N 0.0061 0.0033 'International Tables Vol C Tables 4.2.6.8 and 6.1.1.4'
H H 0.0000 0.0000 'International Tables Vol C Tables 4.2.6.8 and 6.1.1.4'
Sb Sb -0.5866 1.5461 'International Tables Vol C Tables 4.2.6.8 and 6.1.1.4'
S S 0.1246 0.1234 'International Tables Vol C Tables 4.2.6.8 and 6.1.1.4'

loop_
_geom_angle_atom_site_label_1
_geom_angle_atom_site_label_2
_geom_angle_atom_site_label_3
_geom_angle
_geom_angle_site_symmetry_1
_geom_angle_site_symmetry_3
C6 C1 C2 117.4(3) . .
C6 C1 Sb1 124.2(2) . .
C2 C1 Sb1 118.3(2) . .
C3 C2 C1 120.5(3) . .
C3 C2 C7 120.7(3) . .
C1 C2 C7 118.7(3) . .
C2 C3 C4 121.0(3) . .
C2 C3 H3 119.5 . .
C4 C3 H3 119.5 . .
C5 C4 C3 119.3(3) . .
C5 C4 H4 120.3 . .
C3 C4 H4 120.3 . .
C4 C5 C6 120.4(3) . .
C4 C5 H5 119.8 . .
C6 C5 H5 119.8 . .
C5 C6 C1 121.4(3) . .
C5 C6 H6 119.3 . .
C1 C6 H6 119.3 . .
N1 C7 C2 121.7(3) . .
N1 C7 H7 119.2 . .
C2 C7 H7 119.2 . .
C13 C8 C9 122.0(3) . .
C13 C8 N1 120.4(3) . .
C9 C8 N1 117.6(3) . .
C10 C9 C8 117.4(3) . .
C10 C9 C14 120.7(3) . .
C8 C9 C14 121.9(3) . .
C11 C10 C9 121.3(3) . .
C11 C10 H10 119.4 . .
C9 C10 H10 119.4 . .
C12 C11 C10 120.3(3) . .
C12 C11 H11 119.9 . .
C10 C11 H11 119.9 . .
C11 C12 C13 121.7(4) . .
C11 C12 H12 119.2 . .
C13 C12 H12 119.2 . .
C12 C13 C8 117.3(3) . .
C12 C13 C17 120.1(3) . .
C8 C13 C17 122.6(3) . .
C9 C14 C15 111.7(3) . .
C9 C14 C16 111.1(3) . .
C15 C14 C16 110.6(3) . .
C9 C14 H14 107.8 . .
C15 C14 H14 107.7 . .
C16 C14 H14 107.8 . .
C14 C15 H15A 109.5 . .
C14 C15 H15B 109.5 . .
H15A C15 H15B 109.5 . .
C14 C15 H15C 109.5 . .
H15A C15 H15C 109.5 . .
H15B C15 H15C 109.5 . .
C14 C16 H16A 109.5 . .
C14 C16 H16B 109.5 . .
H16A C16 H16B 109.5 . .
C14 C16 H16C 109.5 . .
H16A C16 H16C 109.5 . .
H16B C16 H16C 109.5 . .
C13 C17 C19 111.3(3) . .
C13 C17 C18 111.3(3) . .
C19 C17 C18 110.7(3) . .
C13 C17 H17 107.8 . .
C19 C17 H17 107.8 . .
C18 C17 H17 107.8 . .
C17 C18 H18A 109.5 . .
C17 C18 H18B 109.5 . .
H18A C18 H18B 109.5 . .
C17 C18 H18C 109.5 . .
H18A C18 H18C 109.5 . .
H18B C18 H18C 109.5 . .
C17 C19 H19A 109.5 . .
C17 C19 H19B 109.5 . .
H19A C19 H19B 109.5 . .
C17 C19 H19C 109.5 . .
H19A C19 H19C 109.5 . .
H19B C19 H19C 109.5 . .
C7 N1 C8 119.3(3) . .
C7 N1 Sb1 108.9(2) . .
C8 N1 Sb1 131.2(2) . .
C1 Sb1 S1 99.55(9) . 3_557
C1 Sb1 S1 94.36(9) . .
S1 Sb1 S1 89.08(3) 3_557 .
C1 Sb1 N1 72.39(11) . .
S1 Sb1 N1 80.82(6) 3_557 .
S1 Sb1 N1 161.56(6) . .
Sb1 S1 Sb1 90.92(3) 3_557 .

loop_
_geom_bond_atom_site_label_1
_geom_bond_atom_site_label_2
_geom_bond_distance
_geom_bond_site_symmetry_2
C1 C6 1.394(5) .
C1 C2 1.411(4) .
C1 Sb1 2.162(3) .
C2 C3 1.380(5) .
C2 C7 1.461(4) .
C3 C4 1.388(5) .
C3 H3 0.9300 .
C4 C5 1.370(4) .
C4 H4 0.9300 .
C5 C6 1.392(5) .
C5 H5 0.9300 .
C6 H6 0.9300 .
C7 N1 1.262(4) .
C7 H7 0.9300 .
C8 C13 1.406(5) .
C8 C9 1.416(5) .
C8 N1 1.436(4) .
C9 C10 1.393(5) .
C9 C14 1.505(5) .
C10 C11 1.382(5) .
C10 H10 0.9300 .
C11 C12 1.373(5) .
C11 H11 0.9300 .
C12 C13 1.396(5) .
C12 H12 0.9300 .
C13 C17 1.516(5) .
C14 C15 1.528(5) .
C14 C16 1.530(5) .
C14 H14 0.9800 .
C15 H15A 0.9600 .
C15 H15B 0.9600 .
C15 H15C 0.9600 .
C16 H16A 0.9600 .
C16 H16B 0.9600 .
C16 H16C 0.9600 .
C17 C19 1.524(4) .
C17 C18 1.535(5) .
C17 H17 0.9800 .
C18 H18A 0.9600 .
C18 H18B 0.9600 .
C18 H18C 0.9600 .
C19 H19A 0.9600 .
C19 H19B 0.9600 .
C19 H19C 0.9600 .
N1 Sb1 2.558(2) .
Sb1 S1 2.4167(10) 3_557
Sb1 S1 2.5269(9) .
S1 Sb1 2.4167(10) 3_557

loop_
_geom_torsion_atom_site_label_1
_geom_torsion_atom_site_label_2
_geom_torsion_atom_site_label_3
_geom_torsion_atom_site_label_4
_geom_torsion
_geom_torsion_site_symmetry_1
_geom_torsion_site_symmetry_4
C6 C1 C2 C3 0.0(5) . .
Sb1 C1 C2 C3 -175.4(2) . .
C6 C1 C2 C7 176.9(3) . .
Sb1 C1 C2 C7 1.4(4) . .
C1 C2 C3 C4 -0.2(5) . .
C7 C2 C3 C4 -177.0(3) . .
C2 C3 C4 C5 0.2(5) . .
C3 C4 C5 C6 0.0(5) . .
C4 C5 C6 C1 -0.2(5) . .
C2 C1 C6 C5 0.2(5) . .
Sb1 C1 C6 C5 175.3(2) . .
C3 C2 C7 N1 176.9(3) . .
C1 C2 C7 N1 0.1(5) . .
C13 C8 C9 C10 2.4(5) . .
N1 C8 C9 C10 -177.9(3) . .
C13 C8 C9 C14 -176.9(3) . .
N1 C8 C9 C14 2.7(5) . .
C8 C9 C10 C11 0.4(5) . .
C14 C9 C10 C11 179.7(3) . .
C9 C10 C11 C12 -2.3(5) . .
C10 C11 C12 C13 1.5(5) . .
C11 C12 C13 C8 1.2(5) . .
C11 C12 C13 C17 -177.7(3) . .
C9 C8 C13 C12 -3.2(5) . .
N1 C8 C13 C12 177.2(3) . .
C9 C8 C13 C17 175.7(3) . .
N1 C8 C13 C17 -4.0(5) . .
C10 C9 C14 C15 54.3(4) . .
C8 C9 C14 C15 -126.4(4) . .
C10 C9 C14 C16 -69.7(4) . .
C8 C9 C14 C16 109.6(4) . .
C12 C13 C17 C19 -65.9(4) . .
C8 C13 C17 C19 115.3(3) . .
C12 C13 C17 C18 58.2(4) . .
C8 C13 C17 C18 -120.7(4) . .
C2 C7 N1 C8 -173.3(3) . .
C2 C7 N1 Sb1 -1.2(4) . .
C13 C8 N1 C7 -81.6(4) . .
C9 C8 N1 C7 98.7(4) . .
C13 C8 N1 Sb1 108.4(3) . .
C9 C8 N1 Sb1 -71.3(4) . .
C6 C1 Sb1 S1 106.4(3) . 3_557
C2 C1 Sb1 S1 -78.5(2) . 3_557
C6 C1 Sb1 S1 16.6(3) . .
C2 C1 Sb1 S1 -168.3(2) . .
C6 C1 Sb1 N1 -176.5(3) . .
C2 C1 Sb1 N1 -1.4(2) . .
C7 N1 Sb1 C1 1.4(2) . .
C8 N1 Sb1 C1 172.2(3) . .
C7 N1 Sb1 S1 104.6(2) . 3_557
C8 N1 Sb1 S1 -84.6(3) . 3_557
C7 N1 Sb1 S1 47.0(3) . .
C8 N1 Sb1 S1 -142.2(2) . .
C1 Sb1 S1 Sb1 99.51(9) . 3_557
S1 Sb1 S1 Sb1 0.0 3_557 3_557
N1 Sb1 S1 Sb1 56.4(2) . 3_557
